data_4102837
loop_
_publ_author_name
'Holger Braunschweig'
'Peter Brenner'
'Manuela Gross'
'Krzysztof Radacki'

_publ_contact_author_address
; Institut fuer Anorganische Chemie
Universitaet Wuerzburg
Am Hubland
97074 Wuerzburg, Germany
;
_publ_contact_author_email H.Braunschweig@mail.uni-wuerzburg.de
_publ_contact_author_fax +49-931-8884623
_publ_contact_author_name 'Prof. Dr. Holger Braunschweig'
_publ_contact_author_phone +49-931-8885260
_publ_section_title
;
 Reactivity of [1],[1]Disilamolybdenocenophane toward Zerovalent Platinum
 Complexes
;
_journal_name_full 'Journal of the American Chemical Society'
_journal_page_first 11343
_journal_page_last 11349
_journal_paper_doi 10.1021/ja1049548
_journal_volume 132
_journal_year 2010
_chemical_formula_moiety 'C38 H80 Mo P4 Pt2 Si2'
_chemical_formula_sum 'C38 H80 Mo P4 Pt2 Si2'
_chemical_formula_weight 1203.20
_chemical_name_common
;
?
;
_chemical_name_systematic
; 
?
;
_space_group_IT_number 94
_symmetry_cell_setting tetragonal
_symmetry_space_group_name_Hall 'P 4n 2n'
_symmetry_space_group_name_H-M 'P 42 21 2'
_atom_sites_solution_hydrogens geom
_atom_sites_solution_primary direct
_atom_sites_solution_secondary difmap
_audit_creation_method SHELXL-97
_cell_angle_alpha 90.00
_cell_angle_beta 90.00
_cell_angle_gamma 90.00
_cell_formula_units_Z 4
_cell_length_a 18.100(6)
_cell_length_b 18.100(6)
_cell_length_c 15.019(8)
_cell_measurement_reflns_used 1012
_cell_measurement_temperature 174(2)
_cell_measurement_theta_max 28.29
_cell_measurement_theta_min 2.52
_cell_volume 4920(3)
_computing_cell_refinement 'Saint+ NT ver. 6.45 (Bruker AXS)'
_computing_data_collection 'Smart NT ver. 5.63 (Bruker AXS)'
_computing_data_reduction 'Saint+ NT ver. 6.45 (Bruker AXS)'
_computing_molecular_graphics 'XP ver. 5.1 (Bruker AXS, 1998)'
_computing_publication_material 'SHELXL-97 (Sheldrick, 2008)'
_computing_structure_refinement 'SHELXL-97 (Sheldrick, 1997)'
_computing_structure_solution 'SHELXS-97 (Sheldrick, 1990)'
_diffrn_ambient_temperature 174(2)
_diffrn_measured_fraction_theta_full 0.941
_diffrn_measured_fraction_theta_max 0.952
_diffrn_measurement_device_type 'Bruker APEX-I CCD'
_diffrn_measurement_method '\f and \w scans'
_diffrn_radiation_monochromator graphite
_diffrn_radiation_source 'sealed tube'
_diffrn_radiation_type MoK\a
_diffrn_radiation_wavelength 0.71073
_diffrn_reflns_av_R_equivalents 0.0702
_diffrn_reflns_av_sigmaI/netI 0.0256
_diffrn_reflns_limit_h_max 24
_diffrn_reflns_limit_h_min -24
_diffrn_reflns_limit_k_max 24
_diffrn_reflns_limit_k_min -24
_diffrn_reflns_limit_l_max 19
_diffrn_reflns_limit_l_min -20
_diffrn_reflns_number 87076
_diffrn_reflns_theta_full 26.00
_diffrn_reflns_theta_max 28.26
_diffrn_reflns_theta_min 1.59
_exptl_absorpt_coefficient_mu 6.126
_exptl_absorpt_correction_T_max 0.7493
_exptl_absorpt_correction_T_min 0.1781
_exptl_absorpt_correction_type multi-scan
_exptl_absorpt_process_details 'Sadabs 2008/1 (Brucker 2008)'
_exptl_crystal_colour yellow
_exptl_crystal_density_diffrn 1.624
_exptl_crystal_density_method 'not measured'
_exptl_crystal_description plate
_exptl_crystal_F_000 2376
_exptl_crystal_size_max 0.43
_exptl_crystal_size_mid 0.32
_exptl_crystal_size_min 0.05
_refine_diff_density_max 1.896
_refine_diff_density_min -0.489
_refine_diff_density_rms 0.118
_refine_ls_abs_structure_details 'Flack H D (1983), Acta Cryst. A39, 876-881'
_refine_ls_abs_structure_Flack 0.538(6)
_refine_ls_extinction_method none
_refine_ls_goodness_of_fit_ref 1.148
_refine_ls_hydrogen_treatment constr
_refine_ls_matrix_type full
_refine_ls_number_parameters 236
_refine_ls_number_reflns 5850
_refine_ls_number_restraints 24
_refine_ls_restrained_S_all 1.147
_refine_ls_R_factor_all 0.0354
_refine_ls_R_factor_gt 0.0288
_refine_ls_shift/su_max 0.001
_refine_ls_shift/su_mean 0.000
_refine_ls_structure_factor_coef Fsqd
_refine_ls_weighting_details 'calc w=1/[\s^2^(Fo^2^)+(0.0266P)^2^+11.0224P] where P=(Fo^2^+2Fc^2^)/3'
_refine_ls_weighting_scheme calc
_refine_ls_wR_factor_gt 0.0659
_refine_ls_wR_factor_ref 0.0702
_reflns_number_gt 5389
_reflns_number_total 5850
_reflns_threshold_expression >2sigma(I)
_cod_data_source_file ja1049548_si_002_1.cif
_cod_data_source_block 3
_cod_original_sg_symbol_Hall 'P 4n 2n '
_cod_database_code 4102837

loop_
_symmetry_equiv_pos_as_xyz
'x, y, z'
'-x, -y, z'
'-y+1/2, x+1/2, z+1/2'
'y+1/2, -x+1/2, z+1/2'
'-x+1/2, y+1/2, -z+1/2'
'x+1/2, -y+1/2, -z+1/2'
'y, x, -z'
'-y, -x, -z'

loop_
_atom_site_label
_atom_site_type_symbol
_atom_site_fract_x
_atom_site_fract_y
_atom_site_fract_z
_atom_site_U_iso_or_equiv
_atom_site_adp_type
_atom_site_occupancy
_atom_site_symmetry_multiplicity
_atom_site_calc_flag
_atom_site_refinement_flags
_atom_site_disorder_assembly
_atom_site_disorder_group
Pt1 Pt 0.739741(10) 0.189991(11) 0.201823(15) 0.02741(6) Uani 1 1 d . A .
Mo1 Mo 0.68655(2) 0.31345(2) 0.0000 0.02469(12) Uani 1 2 d S A .
Si1 Si 0.79504(8) 0.27404(8) 0.09797(10) 0.0271(3) Uani 1 1 d . . .
P2 P 0.84407(9) 0.13556(11) 0.25225(12) 0.0433(4) Uani 1 1 d . . .
P3 P 0.64151(8) 0.14336(9) 0.29072(12) 0.0370(3) Uani 1 1 d . . .
C1_1 C 0.6607(3) 0.2455(3) 0.1309(4) 0.0278(10) Uani 1 1 d . . .
C2_1 C 0.6205(3) 0.2147(3) 0.0564(4) 0.0317(11) Uani 1 1 d . A .
H2_1 H 0.6265 0.1659 0.0343 0.038 Uiso 1 1 calc R . .
C3_1 C 0.5708(3) 0.2680(4) 0.0209(4) 0.0356(12) Uani 1 1 d . . .
H3_1 H 0.5379 0.2612 -0.0277 0.043 Uiso 1 1 calc R A .
C4_1 C 0.5799(3) 0.3328(4) 0.0719(4) 0.0398(14) Uani 1 1 d . A .
H4_1 H 0.5534 0.3776 0.0634 0.048 Uiso 1 1 calc R . .
C5_1 C 0.6348(3) 0.3207(3) 0.1382(4) 0.0351(12) Uani 1 1 d . A .
H5_1 H 0.6517 0.3562 0.1801 0.042 Uiso 1 1 calc R . .
C1_2 C 0.8922(5) 0.0772(5) 0.1716(7) 0.072(3) Uani 1 1 d . A .
H1A_2 H 0.9025 0.1063 0.1172 0.087 Uiso 1 1 calc R . .
H1B_2 H 0.9401 0.0615 0.1971 0.087 Uiso 1 1 calc R . .
C2_2 C 0.8456(8) 0.0064(6) 0.1457(8) 0.102(4) Uani 1 1 d . . .
H2A_2 H 0.8495 -0.0305 0.1933 0.153 Uiso 1 1 calc R A .
H2B_2 H 0.8648 -0.0145 0.0901 0.153 Uiso 1 1 calc R . .
H2C_2 H 0.7937 0.0202 0.1376 0.153 Uiso 1 1 calc R . .
C1_3 C 0.9176(8) 0.1932(13) 0.2831(13) 0.041(3) Uani 0.68(5) 1 d PU A 1
H1A_3 H 0.9611 0.1628 0.2991 0.049 Uiso 0.68(5) 1 calc PR A 1
H1B_3 H 0.9314 0.2252 0.2323 0.049 Uiso 0.68(5) 1 calc PR A 1
C2_3 C 0.8952(11) 0.2416(13) 0.3631(15) 0.061(5) Uani 0.68(5) 1 d PU A 1
H2A_3 H 0.8509 0.2701 0.3480 0.092 Uiso 0.68(5) 1 calc PR A 1
H2B_3 H 0.9357 0.2755 0.3777 0.092 Uiso 0.68(5) 1 calc PR A 1
H2C_3 H 0.8848 0.2100 0.4146 0.092 Uiso 0.68(5) 1 calc PR A 1
C1_9 C 0.9124(19) 0.216(2) 0.301(3) 0.041(3) Uani 0.32(5) 1 d PU A 2
H1A_9 H 0.9574 0.1917 0.3242 0.049 Uiso 0.32(5) 1 calc PR A 2
H1B_9 H 0.9278 0.2476 0.2504 0.049 Uiso 0.32(5) 1 calc PR A 2
C2_9 C 0.883(3) 0.264(3) 0.371(3) 0.072(12) Uani 0.32(5) 1 d PU A 2
H2A_9 H 0.8459 0.2976 0.3454 0.107 Uiso 0.32(5) 1 calc PR A 2
H2B_9 H 0.9229 0.2929 0.3975 0.107 Uiso 0.32(5) 1 calc PR A 2
H2C_9 H 0.8593 0.2336 0.4172 0.107 Uiso 0.32(5) 1 calc PR A 2
C1_4 C 0.8367(4) 0.0722(5) 0.3468(6) 0.061(2) Uani 1 1 d . A .
H1A_4 H 0.8164 0.1001 0.3980 0.073 Uiso 1 1 calc R . .
H1B_4 H 0.8004 0.0334 0.3313 0.073 Uiso 1 1 calc R . .
C2_4 C 0.9079(5) 0.0342(7) 0.3773(8) 0.099(5) Uani 1 1 d . . .
H2A_4 H 0.9289 0.0061 0.3276 0.148 Uiso 1 1 calc R A .
H2B_4 H 0.8969 0.0006 0.4267 0.148 Uiso 1 1 calc R . .
H2C_4 H 0.9435 0.0716 0.3970 0.148 Uiso 1 1 calc R . .
C1_5 C 0.5870(5) 0.2192(5) 0.3335(6) 0.063(2) Uani 1 1 d . A .
H1A_5 H 0.5682 0.2487 0.2828 0.076 Uiso 1 1 calc R . .
H1B_5 H 0.5439 0.1990 0.3658 0.076 Uiso 1 1 calc R . .
C2_5 C 0.6295(8) 0.2689(6) 0.3948(10) 0.111(5) Uani 1 1 d . . .
H2A_5 H 0.6447 0.2411 0.4477 0.166 Uiso 1 1 calc R A .
H2B_5 H 0.5981 0.3105 0.4128 0.166 Uiso 1 1 calc R . .
H2C_5 H 0.6733 0.2877 0.3640 0.166 Uiso 1 1 calc R . .
C1_6 C 0.5732(4) 0.0928(5) 0.2245(5) 0.058(2) Uani 1 1 d . A .
H1A_6 H 0.5328 0.0761 0.2640 0.069 Uiso 1 1 calc R . .
H1B_6 H 0.5517 0.1266 0.1796 0.069 Uiso 1 1 calc R . .
C2_6 C 0.6056(6) 0.0267(5) 0.1776(7) 0.085(3) Uani 1 1 d . . .
H2A_6 H 0.6496 0.0418 0.1443 0.128 Uiso 1 1 calc R A .
H2B_6 H 0.5689 0.0062 0.1363 0.128 Uiso 1 1 calc R . .
H2C_6 H 0.6192 -0.0109 0.2216 0.128 Uiso 1 1 calc R . .
C1_7 C 0.6525(4) 0.0837(4) 0.3892(6) 0.0531(19) Uani 1 1 d . A .
H1A_7 H 0.6745 0.0364 0.3690 0.064 Uiso 1 1 calc R . .
H1B_7 H 0.6888 0.1074 0.4293 0.064 Uiso 1 1 calc R . .
C2_7 C 0.5846(5) 0.0656(7) 0.4435(7) 0.094(4) Uani 1 1 d . . .
H2A_7 H 0.5696 0.1093 0.4775 0.141 Uiso 1 1 calc R A .
H2B_7 H 0.5959 0.0251 0.4846 0.141 Uiso 1 1 calc R . .
H2C_7 H 0.5444 0.0507 0.4037 0.141 Uiso 1 1 calc R . .
C1_8 C 0.8260(4) 0.3580(4) 0.1669(5) 0.0470(16) Uani 1 1 d . . .
H1A_8 H 0.8674 0.3438 0.2053 0.071 Uiso 1 1 calc R . .
H1B_8 H 0.7848 0.3752 0.2037 0.071 Uiso 1 1 calc R . .
H1C_8 H 0.8417 0.3977 0.1268 0.071 Uiso 1 1 calc R . .
C2_8 C 0.8846(3) 0.2465(4) 0.0404(5) 0.0415(15) Uani 1 1 d . . .
H2A_8 H 0.9132 0.2909 0.0261 0.062 Uiso 1 1 calc R . .
H2B_8 H 0.8732 0.2196 -0.0146 0.062 Uiso 1 1 calc R . .
H2C_8 H 0.9136 0.2147 0.0800 0.062 Uiso 1 1 calc R . .

loop_
_atom_site_aniso_label
_atom_site_aniso_U_11
_atom_site_aniso_U_22
_atom_site_aniso_U_33
_atom_site_aniso_U_23
_atom_site_aniso_U_13
_atom_site_aniso_U_12
Pt1 0.02282(9) 0.03301(10) 0.02641(8) 0.00710(9) -0.00048(8) -0.00031(7)
Mo1 0.02569(17) 0.02569(17) 0.0227(3) 0.00264(16) 0.00264(16) 0.0037(2)
Si1 0.0250(7) 0.0299(7) 0.0264(6) 0.0037(5) -0.0005(5) -0.0040(5)
P2 0.0267(7) 0.0586(11) 0.0445(9) 0.0241(8) -0.0008(6) 0.0031(7)
P3 0.0264(6) 0.0473(8) 0.0373(8) 0.0146(7) 0.0034(6) -0.0014(6)
C1_1 0.025(2) 0.031(3) 0.027(2) 0.006(2) 0.0103(19) -0.001(2)
C2_1 0.023(2) 0.039(3) 0.033(3) 0.006(2) 0.004(2) -0.003(2)
C3_1 0.025(3) 0.049(3) 0.033(3) 0.009(3) 0.000(2) 0.002(2)
C4_1 0.031(3) 0.051(4) 0.038(3) 0.011(3) 0.006(2) 0.012(3)
C5_1 0.034(3) 0.038(3) 0.033(3) 0.006(2) 0.011(2) 0.007(2)
C1_2 0.063(5) 0.079(6) 0.075(6) 0.029(5) 0.012(4) 0.035(5)
C2_2 0.153(12) 0.057(6) 0.096(9) 0.000(6) -0.008(9) 0.027(7)
C1_3 0.032(3) 0.045(7) 0.047(6) 0.009(5) -0.012(4) -0.003(5)
C2_3 0.059(7) 0.064(8) 0.060(7) -0.001(7) -0.020(6) 0.002(7)
C1_9 0.032(3) 0.045(7) 0.047(6) 0.009(5) -0.012(4) -0.003(5)
C2_9 0.076(14) 0.069(14) 0.070(14) -0.012(9) 0.001(9) 0.009(9)
C1_4 0.031(3) 0.084(6) 0.068(5) 0.042(5) -0.002(3) -0.002(3)
C2_4 0.041(4) 0.142(10) 0.113(9) 0.094(8) -0.009(5) -0.007(5)
C1_5 0.052(4) 0.073(5) 0.064(5) 0.027(4) 0.027(4) 0.022(4)
C2_5 0.148(12) 0.080(7) 0.104(10) -0.031(7) 0.048(9) 0.009(8)
C1_6 0.041(4) 0.082(5) 0.050(4) 0.017(4) -0.002(3) -0.024(4)
C2_6 0.112(8) 0.077(7) 0.066(6) -0.007(5) -0.004(6) -0.040(6)
C1_7 0.038(3) 0.066(5) 0.056(5) 0.026(4) 0.004(3) -0.002(3)
C2_7 0.057(5) 0.144(11) 0.081(7) 0.067(7) 0.016(5) -0.007(6)
C1_8 0.060(4) 0.039(3) 0.043(3) -0.001(3) -0.015(3) -0.010(3)
C2_8 0.029(3) 0.046(4) 0.050(4) 0.010(3) 0.009(3) 0.006(3)

loop_
_atom_type_symbol
_atom_type_description
_atom_type_scat_dispersion_real
_atom_type_scat_dispersion_imag
_atom_type_scat_source
C C 0.0033 0.0016 'International Tables Vol C Tables 4.2.6.8 and 6.1.1.4'
H H 0.0000 0.0000 'International Tables Vol C Tables 4.2.6.8 and 6.1.1.4'
Si Si 0.0817 0.0704 'International Tables Vol C Tables 4.2.6.8 and 6.1.1.4'
P P 0.1023 0.0942 'International Tables Vol C Tables 4.2.6.8 and 6.1.1.4'
Mo Mo -1.6832 0.6857 'International Tables Vol C Tables 4.2.6.8 and 6.1.1.4'
Pt Pt -1.7033 8.3905 'International Tables Vol C Tables 4.2.6.8 and 6.1.1.4'

loop_
_geom_angle_atom_site_label_1
_geom_angle_atom_site_label_2
_geom_angle_atom_site_label_3
_geom_angle
_geom_angle_site_symmetry_1
_geom_angle_site_symmetry_3
C1_1 Pt1 P2 166.41(14) . .
C1_1 Pt1 P3 86.77(14) . .
P2 Pt1 P3 106.36(6) . .
C1_1 Pt1 Si1 69.02(14) . .
P2 Pt1 Si1 98.38(6) . .
P3 Pt1 Si1 154.48(5) . .
C4_1 Mo1 C4_1 87.8(3) . 8_665
C4_1 Mo1 C3_1 36.4(2) . .
C4_1 Mo1 C3_1 103.6(2) 8_665 .
C4_1 Mo1 C3_1 103.6(2) . 8_665
C4_1 Mo1 C3_1 36.4(2) 8_665 8_665
C3_1 Mo1 C3_1 133.4(3) . 8_665
C4_1 Mo1 C5_1 36.7(2) . .
C4_1 Mo1 C5_1 108.9(2) 8_665 .
C3_1 Mo1 C5_1 61.1(2) . .
C3_1 Mo1 C5_1 102.8(2) 8_665 .
C4_1 Mo1 C5_1 108.9(2) . 8_665
C4_1 Mo1 C5_1 36.7(2) 8_665 8_665
C3_1 Mo1 C5_1 102.8(2) . 8_665
C3_1 Mo1 C5_1 61.1(2) 8_665 8_665
C5_1 Mo1 C5_1 141.3(3) . 8_665
C4_1 Mo1 C2_1 59.9(2) . .
C4_1 Mo1 C2_1 139.7(2) 8_665 .
C3_1 Mo1 C2_1 36.1(2) . .
C3_1 Mo1 C2_1 162.0(2) 8_665 .
C5_1 Mo1 C2_1 59.9(2) . .
C5_1 Mo1 C2_1 128.4(2) 8_665 .
C4_1 Mo1 C2_1 139.7(2) . 8_665
C4_1 Mo1 C2_1 59.9(2) 8_665 8_665
C3_1 Mo1 C2_1 162.0(2) . 8_665
C3_1 Mo1 C2_1 36.1(2) 8_665 8_665
C5_1 Mo1 C2_1 128.4(2) . 8_665
C5_1 Mo1 C2_1 59.9(2) 8_665 8_665
C2_1 Mo1 C2_1 159.1(3) . 8_665
C4_1 Mo1 C1_1 60.7(2) . .
C4_1 Mo1 C1_1 144.9(2) 8_665 .
C3_1 Mo1 C1_1 60.9(2) . .
C3_1 Mo1 C1_1 131.8(2) 8_665 .
C5_1 Mo1 C1_1 36.2(2) . .
C5_1 Mo1 C1_1 163.4(2) 8_665 .
C2_1 Mo1 C1_1 36.0(2) . .
C2_1 Mo1 C1_1 136.6(2) 8_665 .
C4_1 Mo1 C1_1 144.9(2) . 8_665
C4_1 Mo1 C1_1 60.7(2) 8_665 8_665
C3_1 Mo1 C1_1 131.8(2) . 8_665
C3_1 Mo1 C1_1 60.9(2) 8_665 8_665
C5_1 Mo1 C1_1 163.4(2) . 8_665
C5_1 Mo1 C1_1 36.2(2) 8_665 8_665
C2_1 Mo1 C1_1 136.6(2) . 8_665
C2_1 Mo1 C1_1 36.0(2) 8_665 8_665
C1_1 Mo1 C1_1 153.7(3) . 8_665
C4_1 Mo1 Si1 115.37(17) . .
C4_1 Mo1 Si1 129.68(19) 8_665 .
C3_1 Mo1 Si1 121.85(15) . .
C3_1 Mo1 Si1 93.35(17) 8_665 .
C5_1 Mo1 Si1 78.91(16) . .
C5_1 Mo1 Si1 133.08(16) 8_665 .
C2_1 Mo1 Si1 88.30(14) . .
C2_1 Mo1 Si1 76.19(16) 8_665 .
C1_1 Mo1 Si1 61.88(14) . .
C1_1 Mo1 Si1 97.70(14) 8_665 .
C4_1 Mo1 Si1 129.68(19) . 8_665
C4_1 Mo1 Si1 115.38(17) 8_665 8_665
C3_1 Mo1 Si1 93.35(17) . 8_665
C3_1 Mo1 Si1 121.85(15) 8_665 8_665
C5_1 Mo1 Si1 133.08(16) . 8_665
C5_1 Mo1 Si1 78.92(15) 8_665 8_665
C2_1 Mo1 Si1 76.19(16) . 8_665
C2_1 Mo1 Si1 88.30(14) 8_665 8_665
C1_1 Mo1 Si1 97.70(14) . 8_665
C1_1 Mo1 Si1 61.88(14) 8_665 8_665
Si1 Mo1 Si1 84.41(7) . 8_665
C2_8 Si1 C1_8 101.7(3) . .
C2_8 Si1 Pt1 119.0(2) . .
C1_8 Si1 Pt1 105.8(2) . .
C2_8 Si1 Mo1 117.8(2) . .
C1_8 Si1 Mo1 108.3(2) . .
Pt1 Si1 Mo1 103.35(5) . .
C1_3 P2 C1_2 99.1(9) . .
C1_3 P2 C1_4 102.9(5) . .
C1_2 P2 C1_4 100.8(4) . .
C1_3 P2 C1_9 12.3(11) . .
C1_2 P2 C1_9 111.1(13) . .
C1_4 P2 C1_9 102.3(10) . .
C1_3 P2 Pt1 117.6(7) . .
C1_2 P2 Pt1 115.3(3) . .
C1_4 P2 Pt1 118.2(2) . .
C1_9 P2 Pt1 108.4(10) . .
C1_5 P3 C1_6 101.8(5) . .
C1_5 P3 C1_7 102.7(4) . .
C1_6 P3 C1_7 102.4(4) . .
C1_5 P3 Pt1 109.7(3) . .
C1_6 P3 Pt1 112.1(2) . .
C1_7 P3 Pt1 125.3(2) . .
C5_1 C1_1 C2_1 105.0(5) . .
C5_1 C1_1 Pt1 130.5(4) . .
C2_1 C1_1 Pt1 124.4(4) . .
C5_1 C1_1 Mo1 68.7(3) . .
C2_1 C1_1 Mo1 69.9(3) . .
Pt1 C1_1 Mo1 123.3(2) . .
C3_1 C2_1 C1_1 110.3(5) . .
C3_1 C2_1 Mo1 70.5(3) . .
C1_1 C2_1 Mo1 74.1(3) . .
C3_1 C2_1 H2_1 124.8 . .
C1_1 C2_1 H2_1 124.8 . .
Mo1 C2_1 H2_1 122.2 . .
C4_1 C3_1 C2_1 106.7(5) . .
C4_1 C3_1 Mo1 70.5(3) . .
C2_1 C3_1 Mo1 73.4(3) . .
C4_1 C3_1 H3_1 126.7 . .
C2_1 C3_1 H3_1 126.7 . .
Mo1 C3_1 H3_1 121.3 . .
C3_1 C4_1 C5_1 109.4(5) . .
C3_1 C4_1 Mo1 73.0(3) . .
C5_1 C4_1 Mo1 73.2(3) . .
C3_1 C4_1 H4_1 125.3 . .
C5_1 C4_1 H4_1 125.3 . .
Mo1 C4_1 H4_1 120.2 . .
C4_1 C5_1 C1_1 108.6(6) . .
C4_1 C5_1 Mo1 70.1(3) . .
C1_1 C5_1 Mo1 75.1(3) . .
C4_1 C5_1 H5_1 125.7 . .
C1_1 C5_1 H5_1 125.7 . .
Mo1 C5_1 H5_1 120.7 . .
C2_2 C1_2 P2 112.2(7) . .
C2_2 C1_2 H1A_2 109.2 . .
P2 C1_2 H1A_2 109.2 . .
C2_2 C1_2 H1B_2 109.2 . .
P2 C1_2 H1B_2 109.2 . .
H1A_2 C1_2 H1B_2 107.9 . .
C1_2 C2_2 H2A_2 109.5 . .
C1_2 C2_2 H2B_2 109.5 . .
H2A_2 C2_2 H2B_2 109.5 . .
C1_2 C2_2 H2C_2 109.5 . .
H2A_2 C2_2 H2C_2 109.5 . .
H2B_2 C2_2 H2C_2 109.5 . .
C2_3 C1_3 P2 110.2(11) . .
C2_3 C1_3 H1A_3 109.6 . .
P2 C1_3 H1A_3 109.6 . .
C2_3 C1_3 H1B_3 109.6 . .
P2 C1_3 H1B_3 109.6 . .
H1A_3 C1_3 H1B_3 108.1 . .
C2_9 C1_9 P2 117(3) . .
C2_9 C1_9 H1A_9 108.0 . .
P2 C1_9 H1A_9 108.0 . .
C2_9 C1_9 H1B_9 108.0 . .
P2 C1_9 H1B_9 108.0 . .
H1A_9 C1_9 H1B_9 107.3 . .
C1_9 C2_9 H2A_9 109.5 . .
C1_9 C2_9 H2B_9 109.5 . .
H2A_9 C2_9 H2B_9 109.5 . .
C1_9 C2_9 H2C_9 109.5 . .
H2A_9 C2_9 H2C_9 109.5 . .
H2B_9 C2_9 H2C_9 109.5 . .
C2_4 C1_4 P2 116.9(5) . .
C2_4 C1_4 H1A_4 108.1 . .
P2 C1_4 H1A_4 108.1 . .
C2_4 C1_4 H1B_4 108.1 . .
P2 C1_4 H1B_4 108.1 . .
H1A_4 C1_4 H1B_4 107.3 . .
C1_4 C2_4 H2A_4 109.5 . .
C1_4 C2_4 H2B_4 109.5 . .
H2A_4 C2_4 H2B_4 109.5 . .
C1_4 C2_4 H2C_4 109.5 . .
H2A_4 C2_4 H2C_4 109.5 . .
H2B_4 C2_4 H2C_4 109.5 . .
C2_5 C1_5 P3 113.2(7) . .
C2_5 C1_5 H1A_5 108.9 . .
P3 C1_5 H1A_5 108.9 . .
C2_5 C1_5 H1B_5 108.9 . .
P3 C1_5 H1B_5 108.9 . .
H1A_5 C1_5 H1B_5 107.7 . .
C1_5 C2_5 H2A_5 109.5 . .
C1_5 C2_5 H2B_5 109.5 . .
H2A_5 C2_5 H2B_5 109.5 . .
C1_5 C2_5 H2C_5 109.5 . .
H2A_5 C2_5 H2C_5 109.5 . .
H2B_5 C2_5 H2C_5 109.5 . .
C2_6 C1_6 P3 112.9(6) . .
C2_6 C1_6 H1A_6 109.0 . .
P3 C1_6 H1A_6 109.0 . .
C2_6 C1_6 H1B_6 109.0 . .
P3 C1_6 H1B_6 109.0 . .
H1A_6 C1_6 H1B_6 107.8 . .
C1_6 C2_6 H2A_6 109.5 . .
C1_6 C2_6 H2B_6 109.5 . .
H2A_6 C2_6 H2B_6 109.5 . .
C1_6 C2_6 H2C_6 109.5 . .
H2A_6 C2_6 H2C_6 109.5 . .
H2B_6 C2_6 H2C_6 109.5 . .
C2_7 C1_7 P3 118.2(6) . .
C2_7 C1_7 H1A_7 107.8 . .
P3 C1_7 H1A_7 107.8 . .
C2_7 C1_7 H1B_7 107.8 . .
P3 C1_7 H1B_7 107.8 . .
H1A_7 C1_7 H1B_7 107.1 . .
C1_7 C2_7 H2A_7 109.5 . .
C1_7 C2_7 H2B_7 109.5 . .
H2A_7 C2_7 H2B_7 109.5 . .
C1_7 C2_7 H2C_7 109.5 . .
H2A_7 C2_7 H2C_7 109.5 . .
H2B_7 C2_7 H2C_7 109.5 . .
Si1 C1_8 H1A_8 109.5 . .
Si1 C1_8 H1B_8 109.5 . .
H1A_8 C1_8 H1B_8 109.5 . .
Si1 C1_8 H1C_8 109.5 . .
H1A_8 C1_8 H1C_8 109.5 . .
H1B_8 C1_8 H1C_8 109.5 . .
Si1 C2_8 H2A_8 109.5 . .
Si1 C2_8 H2B_8 109.5 . .
H2A_8 C2_8 H2B_8 109.5 . .
Si1 C2_8 H2C_8 109.5 . .
H2A_8 C2_8 H2C_8 109.5 . .
H2B_8 C2_8 H2C_8 109.5 . .

loop_
_geom_bond_atom_site_label_1
_geom_bond_atom_site_label_2
_geom_bond_distance
_geom_bond_site_symmetry_2
Pt1 C1_1 2.048(6) .
Pt1 P2 2.2604(17) .
Pt1 P3 2.3783(16) .
Pt1 Si1 2.3977(16) .
Mo1 C4_1 2.240(6) .
Mo1 C4_1 2.240(6) 8_665
Mo1 C3_1 2.273(6) .
Mo1 C3_1 2.273(6) 8_665
Mo1 C5_1 2.280(6) .
Mo1 C5_1 2.280(6) 8_665
Mo1 C2_1 2.311(5) .
Mo1 C2_1 2.311(5) 8_665
Mo1 C1_1 2.366(5) .
Mo1 C1_1 2.366(5) 8_665
Mo1 Si1 2.5552(17) .
Mo1 Si1 2.5552(17) 8_665
Si1 C2_8 1.904(6) .
Si1 C1_8 1.922(6) .
P2 C1_3 1.754(18) .
P2 C1_2 1.828(9) .
P2 C1_4 1.830(7) .
P2 C1_9 2.04(4) .
P3 C1_5 1.808(8) .
P3 C1_6 1.832(8) .
P3 C1_7 1.842(7) .
C1_1 C5_1 1.444(8) .
C1_1 C2_1 1.445(8) .
C2_1 C3_1 1.423(8) .
C2_1 H2_1 0.9500 .
C3_1 C4_1 1.412(10) .
C3_1 H3_1 0.9500 .
C4_1 C5_1 1.424(9) .
C4_1 H4_1 0.9500 .
C5_1 H5_1 0.9500 .
C1_2 C2_2 1.583(15) .
C1_2 H1A_2 0.9900 .
C1_2 H1B_2 0.9900 .
C2_2 H2A_2 0.9800 .
C2_2 H2B_2 0.9800 .
C2_2 H2C_2 0.9800 .
C1_3 C2_3 1.54(2) .
C1_3 H1A_3 0.9900 .
C1_3 H1B_3 0.9900 .
C2_3 H2A_3 0.9800 .
C2_3 H2B_3 0.9800 .
C2_3 H2C_3 0.9800 .
C1_9 C2_9 1.47(5) .
C1_9 H1A_9 0.9900 .
C1_9 H1B_9 0.9900 .
C2_9 H2A_9 0.9800 .
C2_9 H2B_9 0.9800 .
C2_9 H2C_9 0.9800 .
C1_4 C2_4 1.530(11) .
C1_4 H1A_4 0.9900 .
C1_4 H1B_4 0.9900 .
C2_4 H2A_4 0.9800 .
C2_4 H2B_4 0.9800 .
C2_4 H2C_4 0.9800 .
C1_5 C2_5 1.500(16) .
C1_5 H1A_5 0.9900 .
C1_5 H1B_5 0.9900 .
C2_5 H2A_5 0.9800 .
C2_5 H2B_5 0.9800 .
C2_5 H2C_5 0.9800 .
C1_6 C2_6 1.506(14) .
C1_6 H1A_6 0.9900 .
C1_6 H1B_6 0.9900 .
C2_6 H2A_6 0.9800 .
C2_6 H2B_6 0.9800 .
C2_6 H2C_6 0.9800 .
C1_7 C2_7 1.510(10) .
C1_7 H1A_7 0.9900 .
C1_7 H1B_7 0.9900 .
C2_7 H2A_7 0.9800 .
C2_7 H2B_7 0.9800 .
C2_7 H2C_7 0.9800 .
C1_8 H1A_8 0.9800 .
C1_8 H1B_8 0.9800 .
C1_8 H1C_8 0.9800 .
C2_8 H2A_8 0.9800 .
C2_8 H2B_8 0.9800 .
C2_8 H2C_8 0.9800 .

loop_
_geom_torsion_atom_site_label_1
_geom_torsion_atom_site_label_2
_geom_torsion_atom_site_label_3
_geom_torsion_atom_site_label_4
_geom_torsion
_geom_torsion_site_symmetry_1
C1_1 Pt1 Si1 C2_8 -144.0(3) .
P2 Pt1 Si1 C2_8 30.7(3) .
P3 Pt1 Si1 C2_8 -163.4(3) .
C1_1 Pt1 Si1 C1_8 102.5(3) .
P2 Pt1 Si1 C1_8 -82.8(2) .
P3 Pt1 Si1 C1_8 83.1(3) .
C1_1 Pt1 Si1 Mo1 -11.24(17) .
P2 Pt1 Si1 Mo1 163.48(7) .
P3 Pt1 Si1 Mo1 -30.67(15) .
C4_1 Mo1 Si1 C2_8 173.5(3) .
C4_1 Mo1 Si1 C2_8 -76.6(3) 8_665
C3_1 Mo1 Si1 C2_8 132.4(3) .
C3_1 Mo1 Si1 C2_8 -79.8(3) 8_665
C5_1 Mo1 Si1 C2_8 177.9(3) .
C5_1 Mo1 Si1 C2_8 -27.2(3) 8_665
C2_1 Mo1 Si1 C2_8 118.2(3) .
C2_1 Mo1 Si1 C2_8 -47.7(3) 8_665
C1_1 Mo1 Si1 C2_8 143.8(3) .
C1_1 Mo1 Si1 C2_8 -18.7(3) 8_665
Si1 Mo1 Si1 C2_8 41.9(2) 8_665
C4_1 Mo1 Si1 C1_8 -71.9(3) .
C4_1 Mo1 Si1 C1_8 37.9(3) 8_665
C3_1 Mo1 Si1 C1_8 -113.0(3) .
C3_1 Mo1 Si1 C1_8 34.8(3) 8_665
C5_1 Mo1 Si1 C1_8 -67.6(3) .
C5_1 Mo1 Si1 C1_8 87.4(3) 8_665
C2_1 Mo1 Si1 C1_8 -127.2(3) .
C2_1 Mo1 Si1 C1_8 66.9(3) 8_665
C1_1 Mo1 Si1 C1_8 -101.7(3) .
C1_1 Mo1 Si1 C1_8 95.9(3) 8_665
Si1 Mo1 Si1 C1_8 156.5(3) 8_665
C4_1 Mo1 Si1 Pt1 40.0(2) .
C4_1 Mo1 Si1 Pt1 149.9(2) 8_665
C3_1 Mo1 Si1 Pt1 -1.1(2) .
C3_1 Mo1 Si1 Pt1 146.77(15) 8_665
C5_1 Mo1 Si1 Pt1 44.39(17) .
C5_1 Mo1 Si1 Pt1 -160.7(2) 8_665
C2_1 Mo1 Si1 Pt1 -15.26(16) .
C2_1 Mo1 Si1 Pt1 178.84(15) 8_665
C1_1 Mo1 Si1 Pt1 10.29(15) .
C1_1 Mo1 Si1 Pt1 -152.12(14) 8_665
Si1 Mo1 Si1 Pt1 -91.54(6) 8_665
C1_1 Pt1 P2 C1_3 69.2(10) .
P3 Pt1 P2 C1_3 -126.0(8) .
Si1 Pt1 P2 C1_3 47.7(8) .
C1_1 Pt1 P2 C1_2 -47.2(8) .
P3 Pt1 P2 C1_2 117.7(4) .
Si1 Pt1 P2 C1_2 -68.6(4) .
C1_1 Pt1 P2 C1_4 -166.4(8) .
P3 Pt1 P2 C1_4 -1.6(4) .
Si1 Pt1 P2 C1_4 172.1(4) .
C1_1 Pt1 P2 C1_9 78.0(14) .
P3 Pt1 P2 C1_9 -117.2(12) .
Si1 Pt1 P2 C1_9 56.5(12) .
C1_1 Pt1 P3 C1_5 -54.2(4) .
P2 Pt1 P3 C1_5 129.3(4) .
Si1 Pt1 P3 C1_5 -36.1(4) .
C1_1 Pt1 P3 C1_6 58.1(4) .
P2 Pt1 P3 C1_6 -118.3(3) .
Si1 Pt1 P3 C1_6 76.3(4) .
C1_1 Pt1 P3 C1_7 -176.9(4) .
P2 Pt1 P3 C1_7 6.7(4) .
Si1 Pt1 P3 C1_7 -158.7(4) .
P2 Pt1 C1_1 C5_1 -98.0(8) .
P3 Pt1 C1_1 C5_1 96.5(5) .
Si1 Pt1 C1_1 C5_1 -75.2(4) .
P2 Pt1 C1_1 C2_1 78.7(8) .
P3 Pt1 C1_1 C2_1 -86.8(4) .
Si1 Pt1 C1_1 C2_1 101.5(4) .
P2 Pt1 C1_1 Mo1 -8.6(9) .
P3 Pt1 C1_1 Mo1 -174.1(3) .
Si1 Pt1 C1_1 Mo1 14.2(2) .
C4_1 Mo1 C1_1 C5_1 -37.8(4) .
C4_1 Mo1 C1_1 C5_1 -8.7(6) 8_665
C3_1 Mo1 C1_1 C5_1 -79.8(4) .
C3_1 Mo1 C1_1 C5_1 44.1(4) 8_665
C5_1 Mo1 C1_1 C5_1 -92.4(9) 8_665
C2_1 Mo1 C1_1 C5_1 -116.0(5) .
C2_1 Mo1 C1_1 C5_1 94.9(4) 8_665
C1_1 Mo1 C1_1 C5_1 153.7(3) 8_665
Si1 Mo1 C1_1 C5_1 111.2(4) .
Si1 Mo1 C1_1 C5_1 -169.4(3) 8_665
C4_1 Mo1 C1_1 C2_1 78.2(4) .
C4_1 Mo1 C1_1 C2_1 107.3(5) 8_665
C3_1 Mo1 C1_1 C2_1 36.2(3) .
C3_1 Mo1 C1_1 C2_1 160.1(3) 8_665
C5_1 Mo1 C1_1 C2_1 116.0(5) .
C5_1 Mo1 C1_1 C2_1 23.6(8) 8_665
C2_1 Mo1 C1_1 C2_1 -149.1(4) 8_665
C1_1 Mo1 C1_1 C2_1 -90.3(3) 8_665
Si1 Mo1 C1_1 C2_1 -132.8(3) .
Si1 Mo1 C1_1 C2_1 -53.4(3) 8_665
C4_1 Mo1 C1_1 Pt1 -163.1(4) .
C4_1 Mo1 C1_1 Pt1 -134.0(4) 8_665
C3_1 Mo1 C1_1 Pt1 154.9(4) .
C3_1 Mo1 C1_1 Pt1 -81.2(4) 8_665
C5_1 Mo1 C1_1 Pt1 -125.3(5) .
C5_1 Mo1 C1_1 Pt1 142.3(6) 8_665
C2_1 Mo1 C1_1 Pt1 118.7(5) .
C2_1 Mo1 C1_1 Pt1 -30.4(4) 8_665
C1_1 Mo1 C1_1 Pt1 28.4(2) 8_665
Si1 Mo1 C1_1 Pt1 -14.1(2) .
Si1 Mo1 C1_1 Pt1 65.3(3) 8_665
C5_1 C1_1 C2_1 C3_1 -1.5(6) .
Pt1 C1_1 C2_1 C3_1 -178.9(4) .
Mo1 C1_1 C2_1 C3_1 -61.6(4) .
C5_1 C1_1 C2_1 Mo1 60.1(3) .
Pt1 C1_1 C2_1 Mo1 -117.3(3) .
C4_1 Mo1 C2_1 C3_1 38.5(4) .
C4_1 Mo1 C2_1 C3_1 -2.9(6) 8_665
C3_1 Mo1 C2_1 C3_1 63.7(10) 8_665
C5_1 Mo1 C2_1 C3_1 81.2(4) .
C5_1 Mo1 C2_1 C3_1 -52.6(5) 8_665
C2_1 Mo1 C2_1 C3_1 -159.1(4) 8_665
C1_1 Mo1 C2_1 C3_1 119.0(5) .
C1_1 Mo1 C2_1 C3_1 -101.3(4) 8_665
Si1 Mo1 C2_1 C3_1 159.3(4) .
Si1 Mo1 C2_1 C3_1 -116.0(4) 8_665
C4_1 Mo1 C2_1 C1_1 -80.5(4) .
C4_1 Mo1 C2_1 C1_1 -121.9(4) 8_665
C3_1 Mo1 C2_1 C1_1 -119.0(5) .
C3_1 Mo1 C2_1 C1_1 -55.2(8) 8_665
C5_1 Mo1 C2_1 C1_1 -37.8(3) .
C5_1 Mo1 C2_1 C1_1 -171.6(3) 8_665
C2_1 Mo1 C2_1 C1_1 81.9(3) 8_665
C1_1 Mo1 C2_1 C1_1 139.8(4) 8_665
Si1 Mo1 C2_1 C1_1 40.4(3) .
Si1 Mo1 C2_1 C1_1 125.0(3) 8_665
C1_1 C2_1 C3_1 C4_1 0.7(6) .
Mo1 C2_1 C3_1 C4_1 -63.1(4) .
C1_1 C2_1 C3_1 Mo1 63.8(4) .
C4_1 Mo1 C3_1 C4_1 -66.9(5) 8_665
C3_1 Mo1 C3_1 C4_1 -42.5(3) 8_665
C5_1 Mo1 C3_1 C4_1 37.4(3) .
C5_1 Mo1 C3_1 C4_1 -104.7(4) 8_665
C2_1 Mo1 C3_1 C4_1 115.0(5) .
C2_1 Mo1 C3_1 C4_1 -89.2(8) 8_665
C1_1 Mo1 C3_1 C4_1 79.0(4) .
C1_1 Mo1 C3_1 C4_1 -129.5(4) 8_665
Si1 Mo1 C3_1 C4_1 90.5(4) .
Si1 Mo1 C3_1 C4_1 176.0(3) 8_665
C4_1 Mo1 C3_1 C2_1 -115.0(5) .
C4_1 Mo1 C3_1 C2_1 178.1(4) 8_665
C3_1 Mo1 C3_1 C2_1 -157.6(4) 8_665
C5_1 Mo1 C3_1 C2_1 -77.6(4) .
C5_1 Mo1 C3_1 C2_1 140.3(4) 8_665
C2_1 Mo1 C3_1 C2_1 155.7(5) 8_665
C1_1 Mo1 C3_1 C2_1 -36.0(3) .
C1_1 Mo1 C3_1 C2_1 115.4(4) 8_665
Si1 Mo1 C3_1 C2_1 -24.6(4) .
Si1 Mo1 C3_1 C2_1 60.9(4) 8_665
C2_1 C3_1 C4_1 C5_1 0.3(7) .
Mo1 C3_1 C4_1 C5_1 -64.6(4) .
C2_1 C3_1 C4_1 Mo1 65.0(4) .
C4_1 Mo1 C4_1 C3_1 116.5(4) 8_665
C3_1 Mo1 C4_1 C3_1 149.6(3) 8_665
C5_1 Mo1 C4_1 C3_1 -117.1(5) .
C5_1 Mo1 C4_1 C3_1 85.9(4) 8_665
C2_1 Mo1 C4_1 C3_1 -38.2(3) .
C2_1 Mo1 C4_1 C3_1 151.4(4) 8_665
C1_1 Mo1 C4_1 C3_1 -79.8(4) .
C1_1 Mo1 C4_1 C3_1 91.4(5) 8_665
Si1 Mo1 C4_1 C3_1 -109.9(3) .
Si1 Mo1 C4_1 C3_1 -5.2(4) 8_665
C4_1 Mo1 C4_1 C5_1 -126.4(5) 8_665
C3_1 Mo1 C4_1 C5_1 117.1(5) .
C3_1 Mo1 C4_1 C5_1 -93.3(4) 8_665
C5_1 Mo1 C4_1 C5_1 -157.0(3) 8_665
C2_1 Mo1 C4_1 C5_1 78.9(4) .
C2_1 Mo1 C4_1 C5_1 -91.5(5) 8_665
C1_1 Mo1 C4_1 C5_1 37.3(3) .
C1_1 Mo1 C4_1 C5_1 -151.6(4) 8_665
Si1 Mo1 C4_1 C5_1 7.2(4) .
Si1 Mo1 C4_1 C5_1 111.8(4) 8_665
C3_1 C4_1 C5_1 C1_1 -1.3(6) .
Mo1 C4_1 C5_1 C1_1 -65.8(4) .
C3_1 C4_1 C5_1 Mo1 64.6(4) .
C2_1 C1_1 C5_1 C4_1 1.7(6) .
Pt1 C1_1 C5_1 C4_1 178.8(4) .
Mo1 C1_1 C5_1 C4_1 62.6(4) .
C2_1 C1_1 C5_1 Mo1 -60.9(3) .
Pt1 C1_1 C5_1 Mo1 116.2(4) .
C4_1 Mo1 C5_1 C4_1 58.2(5) 8_665
C3_1 Mo1 C5_1 C4_1 -37.2(4) .
C3_1 Mo1 C5_1 C4_1 95.6(4) 8_665
C5_1 Mo1 C5_1 C4_1 36.3(3) 8_665
C2_1 Mo1 C5_1 C4_1 -78.9(4) .
C2_1 Mo1 C5_1 C4_1 124.4(4) 8_665
C1_1 Mo1 C5_1 C4_1 -116.5(5) .
C1_1 Mo1 C5_1 C4_1 106.9(7) 8_665
Si1 Mo1 C5_1 C4_1 -173.4(4) .
Si1 Mo1 C5_1 C4_1 -102.0(4) 8_665
C4_1 Mo1 C5_1 C1_1 116.5(5) .
C4_1 Mo1 C5_1 C1_1 174.7(3) 8_665
C3_1 Mo1 C5_1 C1_1 79.3(4) .
C3_1 Mo1 C5_1 C1_1 -147.9(3) 8_665
C5_1 Mo1 C5_1 C1_1 152.8(4) 8_665
C2_1 Mo1 C5_1 C1_1 37.6(3) .
C2_1 Mo1 C5_1 C1_1 -119.1(3) 8_665
C1_1 Mo1 C5_1 C1_1 -136.6(6) 8_665
Si1 Mo1 C5_1 C1_1 -56.9(3) .
Si1 Mo1 C5_1 C1_1 14.5(4) 8_665
C1_3 P2 C1_2 C2_2 167.2(8) .
C1_4 P2 C1_2 C2_2 62.1(7) .
C1_9 P2 C1_2 C2_2 169.9(11) .
Pt1 P2 C1_2 C2_2 -66.3(7) .
C1_2 P2 C1_3 C2_3 -171.2(10) .
C1_4 P2 C1_3 C2_3 -67.8(11) .
C1_9 P2 C1_3 C2_3 21(6) .
Pt1 P2 C1_3 C2_3 63.9(11) .
C1_3 P2 C1_9 C2_9 -163(8) .
C1_2 P2 C1_9 C2_9 -176(3) .
C1_4 P2 C1_9 C2_9 -69(3) .
Pt1 P2 C1_9 C2_9 56(3) .
C1_3 P2 C1_4 C2_4 -50.7(13) .
C1_2 P2 C1_4 C2_4 51.3(10) .
C1_9 P2 C1_4 C2_4 -63.3(16) .
Pt1 P2 C1_4 C2_4 177.9(8) .
C1_6 P3 C1_5 C2_5 177.4(7) .
C1_7 P3 C1_5 C2_5 71.6(8) .
Pt1 P3 C1_5 C2_5 -63.6(8) .
C1_5 P3 C1_6 C2_6 177.9(6) .
C1_7 P3 C1_6 C2_6 -76.1(7) .
Pt1 P3 C1_6 C2_6 60.7(6) .
C1_5 P3 C1_7 C2_7 48.0(9) .
C1_6 P3 C1_7 C2_7 -57.3(9) .
Pt1 P3 C1_7 C2_7 173.7(7) .
